data_7005068
loop_
_publ_author_name
'Zhao, Hanhua'
'Lopez, Nazario'
'Prosvirin, Andrey'
'Chifotides, Helen T.'
'Dunbar, Kim R.'

_publ_section_title
;
 Lanthanide-3d cyanometalate chains Ln(III)-M(III) (Ln=Pr, Nd, Sm, Eu,
 Gd, Tb; M=Fe) with the tridentate ligand
 2,4,6-tri(2-pyridyl)-1,3,5-triazine (tptz): evidence of ferromagnetic
 interactions for the Sm(III)-M(III) compounds (M=Fe, Cr).
;
_journal_issue 8
_journal_name_full 'Dalton transactions (Cambridge, England : 2003)'
_journal_page_first 878
_journal_page_last 888
_journal_paper_doi 10.1039/b616016f
_journal_year 2007
_chemical_formula_moiety '[Eu(tptz)(H2O)4Fe(CN)6]6H2O'
_chemical_formula_sum 'C24 H32 Eu Fe N12 O10'
_chemical_formula_weight 856.43
_chemical_name_common
;
Catena-(trans-biscyano-tetra-agua-(2,4,6-tri(2-pyridyl)-1,3,5-
triazine)-tetracyano-iron(iii)-europium(iii) hexahydrate
;
_space_group_IT_number 15
_symmetry_space_group_name_Hall '-C 2yc'
_symmetry_space_group_name_H-M 'C 1 2/c 1'
_atom_sites_solution_hydrogens geom
_atom_sites_solution_primary direct
_atom_sites_solution_secondary difmap
_audit_creation_method SHELXL-97
_cell_angle_alpha 90.00
_cell_angle_beta 103.34(3)
_cell_angle_gamma 90.00
_cell_formula_units_Z 8
_cell_length_a 16.067(3)
_cell_length_b 14.056(3)
_cell_length_c 31.350(6)
_cell_measurement_temperature 110(2)
_cell_volume 6889(3)
_computing_structure_refinement 'SHELXL-97 (Sheldrick, 1997)'
_computing_structure_solution 'SHELXS-97 (Sheldrick, 1990)'
_diffrn_ambient_temperature 110(2)
_diffrn_measured_fraction_theta_full 0.922
_diffrn_measured_fraction_theta_max 0.922
_diffrn_radiation_monochromator graphite
_diffrn_radiation_source 'fine-focus sealed tube'
_diffrn_radiation_type MoK\a
_diffrn_radiation_wavelength 0.71073
_diffrn_reflns_av_R_equivalents 0.0501
_diffrn_reflns_av_sigmaI/netI 0.0545
_diffrn_reflns_limit_h_max 14
_diffrn_reflns_limit_h_min -21
_diffrn_reflns_limit_k_max 18
_diffrn_reflns_limit_k_min -18
_diffrn_reflns_limit_l_max 39
_diffrn_reflns_limit_l_min -37
_diffrn_reflns_number 27567
_diffrn_reflns_theta_full 28.40
_diffrn_reflns_theta_max 28.40
_diffrn_reflns_theta_min 1.95
_exptl_absorpt_coefficient_mu 2.293
_exptl_crystal_colour yellow
_exptl_crystal_density_diffrn 1.651
_exptl_crystal_density_method 'not measured'
_exptl_crystal_description prism
_exptl_crystal_F_000 3432
_exptl_crystal_size_max 0.15
_exptl_crystal_size_mid 0.14
_exptl_crystal_size_min 0.11
_refine_diff_density_max 2.528
_refine_diff_density_min -2.303
_refine_diff_density_rms 0.185
_refine_ls_extinction_method none
_refine_ls_goodness_of_fit_ref 1.186
_refine_ls_hydrogen_treatment mixed
_refine_ls_matrix_type full
_refine_ls_number_parameters 424
_refine_ls_number_reflns 7986
_refine_ls_number_restraints 0
_refine_ls_restrained_S_all 1.186
_refine_ls_R_factor_all 0.0728
_refine_ls_R_factor_gt 0.0617
_refine_ls_shift/su_max 0.432
_refine_ls_shift/su_mean 0.018
_refine_ls_structure_factor_coef Fsqd
_refine_ls_weighting_details 'calc w=1/[\s^2^(Fo^2^)+(0.0547P)^2^+88.5325P] where P=(Fo^2^+2Fc^2^)/3'
_refine_ls_weighting_scheme calc
_refine_ls_wR_factor_gt 0.1502
_refine_ls_wR_factor_ref 0.1559
_reflns_number_gt 6893
_reflns_number_total 7986
_reflns_threshold_expression >2sigma(I)
_cod_data_source_file b616016f.txt
_cod_data_source_block Compound4
_cod_original_cell_volume 6889(2)
_cod_database_code 7005068

loop_
_symmetry_equiv_pos_as_xyz
'x, y, z'
'-x, y, -z+1/2'
'x+1/2, y+1/2, z'
'-x+1/2, y+1/2, -z+1/2'
'-x, -y, -z'
'x, -y, z-1/2'
'-x+1/2, -y+1/2, -z'
'x+1/2, -y+1/2, z-1/2'

loop_
_atom_site_label
_atom_site_type_symbol
_atom_site_fract_x
_atom_site_fract_y
_atom_site_fract_z
_atom_site_U_iso_or_equiv
_atom_site_adp_type
_atom_site_occupancy
_atom_site_symmetry_multiplicity
_atom_site_calc_flag
_atom_site_refinement_flags
_atom_site_disorder_assembly
_atom_site_disorder_group
Eu1 Eu 0.46465(2) 0.29977(2) 0.104120(10) 0.02025(11) Uani 1 1 d . . .
Fe1 Fe 0.75439(6) 0.49065(6) 0.10853(3) 0.0198(2) Uani 1 1 d . . .
N9 N 0.5332(4) 0.2003(4) 0.17354(19) 0.0267(12) Uani 1 1 d . . .
C1 C 0.6729(4) 0.3948(5) 0.1155(2) 0.0238(13) Uani 1 1 d . . .
C19 C 0.5663(4) 0.3480(5) 0.2122(2) 0.0225(13) Uani 1 1 d . . .
C20 C 0.5707(4) 0.2432(5) 0.2119(2) 0.0238(14) Uani 1 1 d . . .
N1 N 0.6204(4) 0.3415(4) 0.11756(18) 0.0235(12) Uani 1 1 d . . .
C12 C 0.5217(4) 0.4865(4) 0.1782(2) 0.0211(13) Uani 1 1 d . . .
N11 N 0.5602(4) 0.5367(4) 0.21246(19) 0.0253(12) Uani 1 1 d . . .
O1 O 0.3485(3) 0.3235(4) 0.14215(18) 0.0365(12) Uani 1 1 d . . .
C21 C 0.6112(5) 0.1928(5) 0.2488(3) 0.0388(19) Uani 1 1 d . . .
H21 H 0.6371 0.2256 0.2750 0.047 Uiso 1 1 calc R . .
C2 C 0.8308(4) 0.5910(5) 0.1013(2) 0.0234(13) Uani 1 1 d . . .
C23 C 0.5755(5) 0.0508(5) 0.2091(3) 0.044(2) Uani 1 1 d . . .
H23 H 0.5750 -0.0167 0.2073 0.053 Uiso 1 1 calc R . .
C13 C 0.6054(4) 0.4872(5) 0.2464(2) 0.0239(13) Uani 1 1 d . . .
C4 C 0.6637(5) 0.5475(5) 0.0646(2) 0.0293(15) Uani 1 1 d . . .
N10 N 0.6097(4) 0.3924(4) 0.24816(18) 0.0252(12) Uani 1 1 d . . .
C5 C 0.7870(5) 0.4150(5) 0.0636(2) 0.0322(16) Uani 1 1 d . . .
C22 C 0.6135(6) 0.0954(6) 0.2474(3) 0.051(2) Uani 1 1 d . . .
H22 H 0.6409 0.0597 0.2724 0.061 Uiso 1 1 calc R . .
C10 C 0.4669(6) 0.6350(5) 0.1397(3) 0.043(2) Uani 1 1 d . . .
H10 H 0.4908 0.6703 0.1655 0.052 Uiso 1 1 calc R . .
C3 C 0.7236(5) 0.5736(6) 0.1514(2) 0.0307(16) Uani 1 1 d . . .
O3 O 0.3411(4) 0.3188(4) 0.0433(2) 0.0468(15) Uani 1 1 d . . .
N8 N 0.5226(3) 0.3911(3) 0.17613(17) 0.0189(10) Uani 1 1 d . . .
N7 N 0.4434(4) 0.4847(4) 0.10323(18) 0.0257(12) Uani 1 1 d . . .
C6 C 0.8446(5) 0.4311(5) 0.1523(2) 0.0307(16) Uani 1 1 d . . .
C24 C 0.5379(5) 0.1054(5) 0.1728(3) 0.0361(17) Uani 1 1 d . . .
H24 H 0.5141 0.0735 0.1461 0.043 Uiso 1 1 calc R . .
C11 C 0.4757(4) 0.5378(5) 0.1388(2) 0.0260(14) Uani 1 1 d . . .
N6 N 0.8980(5) 0.3948(5) 0.1776(2) 0.0491(19) Uani 1 1 d . . .
O4 O 0.5032(4) 0.3572(6) 0.03664(19) 0.0560(19) Uani 1 1 d . . .
C7 C 0.4002(5) 0.5297(6) 0.0673(3) 0.0383(18) Uani 1 1 d . . .
H7 H 0.3772 0.4933 0.0418 0.046 Uiso 1 1 calc R . .
C8 C 0.3877(6) 0.6269(7) 0.0657(3) 0.054(3) Uani 1 1 d . . .
H8 H 0.3557 0.6566 0.0399 0.065 Uiso 1 1 calc R . .
N5 N 0.8069(6) 0.3711(6) 0.0366(3) 0.060(2) Uani 1 1 d . . .
N4 N 0.6092(5) 0.5795(7) 0.0388(2) 0.056(2) Uani 1 1 d . . .
O2 O 0.5305(4) 0.1703(4) 0.0726(2) 0.0464(15) Uani 1 1 d . . .
N12 N 0.6906(4) 0.4908(5) 0.3214(2) 0.0355(14) Uani 1 1 d . . .
N2 N 0.8760(4) 0.6536(4) 0.0998(2) 0.0308(13) Uani 1 1 d . . .
C14 C 0.6558(5) 0.5419(5) 0.2842(2) 0.0290(15) Uani 1 1 d . . .
C15 C 0.6688(5) 0.6375(5) 0.2801(3) 0.0346(17) Uani 1 1 d . . .
H15 H 0.6420 0.6704 0.2541 0.041 Uiso 1 1 calc R . .
N3 N 0.7080(5) 0.6296(7) 0.1753(3) 0.058(2) Uani 1 1 d . . .
C9 C 0.4225(7) 0.6796(6) 0.1024(4) 0.055(3) Uani 1 1 d . . .
H9 H 0.4159 0.7468 0.1020 0.066 Uiso 1 1 calc R . .
C18 C 0.7391(6) 0.5406(7) 0.3540(3) 0.044(2) Uani 1 1 d . . .
H18 H 0.7624 0.5080 0.3807 0.053 Uiso 1 1 calc R . .
C17 C 0.7581(6) 0.6358(7) 0.3519(3) 0.049(2) Uani 1 1 d . . .
H17 H 0.7955 0.6666 0.3758 0.059 Uiso 1 1 calc R . .
C16 C 0.7216(3) 0.6851(3) 0.31452(17) 0.044(2) Uani 1 1 d . . .
H16 H 0.7326 0.7511 0.3123 0.052 Uiso 1 1 calc R . .
O5 O 0.6555(3) 0.2234(3) 0.03488(17) 0.073(2) Uani 1 1 d R . .
O7 O 0.5294(3) 0.8055(3) 0.23638(17) 0.180(7) Uani 1 1 d R . .
O6 O 0.1734(3) 0.3059(3) 0.02748(17) 0.168(7) Uani 1 1 d R . .
O8 O 0.4201(17) 0.0547(13) 0.0052(7) 0.251(11) Uani 1 1 d . . .
O9 O 0.4976(13) -0.0299(13) 0.0630(7) 0.214(8) Uani 1 1 d . . .
O10 O 0.6530(18) 0.8214(9) 0.1862(9) 0.351(19) Uani 1 1 d . . .

loop_
_atom_site_aniso_label
_atom_site_aniso_U_11
_atom_site_aniso_U_22
_atom_site_aniso_U_33
_atom_site_aniso_U_23
_atom_site_aniso_U_13
_atom_site_aniso_U_12
Eu1 0.01870(17) 0.02330(17) 0.01776(17) 0.00054(12) 0.00218(12) -0.00675(13)
Fe1 0.0199(5) 0.0227(4) 0.0161(4) -0.0004(3) 0.0028(4) -0.0082(4)
N9 0.028(3) 0.022(3) 0.030(3) -0.001(2) 0.005(2) -0.006(2)
C1 0.022(3) 0.030(3) 0.017(3) 0.003(3) 0.000(3) -0.008(3)
C19 0.025(3) 0.025(3) 0.018(3) 0.001(2) 0.007(3) -0.007(3)
C20 0.020(3) 0.025(3) 0.025(3) 0.007(3) 0.001(3) -0.003(3)
N1 0.022(3) 0.027(3) 0.019(3) 0.002(2) 0.001(2) -0.009(2)
C12 0.019(3) 0.023(3) 0.022(3) 0.000(2) 0.006(3) -0.003(2)
N11 0.028(3) 0.020(3) 0.028(3) -0.003(2) 0.006(2) -0.004(2)
O1 0.030(3) 0.042(3) 0.041(3) -0.011(2) 0.013(2) -0.009(2)
C21 0.040(5) 0.031(4) 0.038(4) 0.013(3) -0.007(4) -0.003(3)
C2 0.020(3) 0.031(3) 0.019(3) -0.004(3) 0.005(3) -0.004(3)
C23 0.039(5) 0.020(3) 0.066(6) 0.011(4) -0.004(4) -0.001(3)
C13 0.023(3) 0.028(3) 0.021(3) -0.005(3) 0.006(3) -0.007(3)
C4 0.024(4) 0.042(4) 0.019(3) 0.002(3) 0.002(3) -0.007(3)
N10 0.026(3) 0.026(3) 0.023(3) -0.001(2) 0.006(2) -0.003(2)
C5 0.039(4) 0.028(3) 0.027(4) -0.005(3) 0.003(3) -0.004(3)
C22 0.043(5) 0.036(4) 0.057(6) 0.020(4) -0.020(4) -0.007(4)
C10 0.045(5) 0.025(4) 0.054(5) 0.009(3) 0.000(4) -0.004(3)
C3 0.021(3) 0.048(4) 0.023(4) -0.006(3) 0.005(3) -0.002(3)
O3 0.033(3) 0.056(4) 0.043(3) 0.012(3) -0.010(3) -0.011(3)
N8 0.021(3) 0.017(2) 0.019(3) 0.0007(19) 0.006(2) -0.005(2)
N7 0.028(3) 0.024(3) 0.024(3) 0.007(2) 0.003(2) 0.000(2)
C6 0.035(4) 0.026(3) 0.027(4) -0.001(3) -0.001(3) -0.013(3)
C24 0.037(4) 0.021(3) 0.048(5) -0.004(3) 0.004(4) -0.002(3)
C11 0.025(3) 0.019(3) 0.033(4) 0.005(3) 0.004(3) -0.005(3)
N6 0.047(4) 0.038(4) 0.048(4) 0.007(3) -0.017(4) -0.010(3)
O4 0.035(3) 0.105(6) 0.029(3) 0.026(3) 0.010(3) 0.019(3)
C7 0.038(4) 0.040(4) 0.034(4) 0.014(3) 0.002(3) 0.001(4)
C8 0.058(6) 0.045(5) 0.052(6) 0.029(4) -0.004(5) 0.001(4)
N5 0.075(6) 0.059(5) 0.039(4) -0.017(4) 0.002(4) 0.023(4)
N4 0.044(5) 0.085(6) 0.034(4) 0.013(4) -0.002(3) 0.010(4)
O2 0.051(4) 0.038(3) 0.060(4) -0.020(3) 0.033(3) -0.018(3)
N12 0.034(4) 0.040(3) 0.028(3) -0.005(3) -0.001(3) -0.001(3)
N2 0.028(3) 0.033(3) 0.031(3) 0.000(3) 0.007(3) -0.012(3)
C14 0.024(4) 0.036(4) 0.029(4) -0.012(3) 0.009(3) -0.002(3)
C15 0.038(4) 0.031(4) 0.034(4) -0.011(3) 0.008(3) -0.007(3)
N3 0.045(5) 0.087(6) 0.042(4) -0.024(4) 0.007(4) 0.011(4)
C9 0.062(6) 0.019(4) 0.074(7) 0.019(4) -0.004(5) 0.003(4)
C18 0.040(5) 0.053(5) 0.036(5) -0.015(4) 0.003(4) -0.007(4)
C17 0.035(5) 0.058(6) 0.052(6) -0.030(4) 0.004(4) -0.010(4)
C16 0.045(5) 0.039(4) 0.045(5) -0.018(4) 0.007(4) -0.010(4)
O5 0.080(5) 0.088(5) 0.064(5) -0.037(4) 0.043(4) -0.035(4)
O7 0.25(2) 0.166(13) 0.129(14) 0.018(9) 0.044(11) 0.086(13)
O6 0.045(6) 0.169(13) 0.266(18) -0.046(12) -0.013(8) -0.010(7)
O8 0.44(3) 0.169(15) 0.203(18) -0.102(14) 0.19(2) -0.105(19)
O9 0.224(19) 0.195(17) 0.26(2) -0.073(16) 0.135(17) -0.038(14)
O10 0.57(4) 0.068(8) 0.60(4) -0.060(14) 0.53(4) -0.053(14)

loop_
_atom_type_symbol
_atom_type_description
_atom_type_scat_dispersion_real
_atom_type_scat_dispersion_imag
_atom_type_scat_source
C C 0.0033 0.0016 'International Tables Vol C Tables 4.2.6.8 and 6.1.1.4'
H H 0.0000 0.0000 'International Tables Vol C Tables 4.2.6.8 and 6.1.1.4'
N N 0.0061 0.0033 'International Tables Vol C Tables 4.2.6.8 and 6.1.1.4'
O O 0.0106 0.0060 'International Tables Vol C Tables 4.2.6.8 and 6.1.1.4'
Fe Fe 0.3463 0.8444 'International Tables Vol C Tables 4.2.6.8 and 6.1.1.4'
Eu Eu -0.1578 3.6682 'International Tables Vol C Tables 4.2.6.8 and 6.1.1.4'

loop_
_geom_angle_atom_site_label_1
_geom_angle_atom_site_label_2
_geom_angle_atom_site_label_3
_geom_angle
_geom_angle_site_symmetry_1
_geom_angle_site_symmetry_3
_geom_angle_publ_flag
O2 Eu1 O3 96.7(2) . . ?
O2 Eu1 O1 138.61(18) . . ?
O3 Eu1 O1 77.9(2) . . ?
O2 Eu1 O4 71.2(2) . . ?
O3 Eu1 O4 67.3(2) . . ?
O1 Eu1 O4 137.6(2) . . ?
O2 Eu1 N2 69.9(2) . 3_445 ?
O3 Eu1 N2 72.2(2) . 3_445 ?
O1 Eu1 N2 69.45(19) . 3_445 ?
O4 Eu1 N2 118.4(2) . 3_445 ?
O2 Eu1 N1 74.47(19) . . ?
O3 Eu1 N1 135.13(19) . . ?
O1 Eu1 N1 136.58(18) . . ?
O4 Eu1 N1 68.30(19) . . ?
N2 Eu1 N1 137.6(2) 3_445 . ?
O2 Eu1 N8 128.8(2) . . ?
O3 Eu1 N8 134.2(2) . . ?
O1 Eu1 N8 70.68(17) . . ?
O4 Eu1 N8 118.4(2) . . ?
N2 Eu1 N8 123.12(18) 3_445 . ?
N1 Eu1 N8 65.90(17) . . ?
O2 Eu1 N9 78.4(2) . . ?
O3 Eu1 N9 145.62(18) . . ?
O1 Eu1 N9 83.66(19) . . ?
O4 Eu1 N9 138.43(19) . . ?
N2 Eu1 N9 74.26(19) 3_445 . ?
N1 Eu1 N9 76.86(18) . . ?
N8 Eu1 N9 62.50(17) . . ?
O2 Eu1 N7 143.84(19) . . ?
O3 Eu1 N7 78.53(19) . . ?
O1 Eu1 N7 76.05(18) . . ?
O4 Eu1 N7 74.1(2) . . ?
N2 Eu1 N7 138.4(2) 3_445 . ?
N1 Eu1 N7 83.85(18) . . ?
N8 Eu1 N7 62.32(17) . . ?
N9 Eu1 N7 124.74(17) . . ?
C2 Fe1 C1 177.0(3) . . ?
C2 Fe1 C5 91.8(3) . . ?
C1 Fe1 C5 90.2(3) . . ?
C2 Fe1 C3 84.9(3) . . ?
C1 Fe1 C3 93.1(3) . . ?
C5 Fe1 C3 176.2(3) . . ?
C2 Fe1 C4 90.6(3) . . ?
C1 Fe1 C4 87.1(3) . . ?
C5 Fe1 C4 89.7(3) . . ?
C3 Fe1 C4 88.5(3) . . ?
C2 Fe1 C6 90.4(3) . . ?
C1 Fe1 C6 92.0(3) . . ?
C5 Fe1 C6 89.7(3) . . ?
C3 Fe1 C6 92.1(3) . . ?
C4 Fe1 C6 178.9(3) . . ?
C24 N9 C20 116.4(6) . . ?
C24 N9 Eu1 122.4(5) . . ?
C20 N9 Eu1 121.1(4) . . ?
N1 C1 Fe1 175.2(6) . . ?
N10 C19 N8 125.1(6) . . ?
N10 C19 C20 117.1(6) . . ?
N8 C19 C20 117.8(6) . . ?
N9 C20 C21 122.7(6) . . ?
N9 C20 C19 116.0(6) . . ?
C21 C20 C19 121.3(7) . . ?
C1 N1 Eu1 149.9(5) . . ?
N11 C12 N8 124.6(6) . . ?
N11 C12 C11 118.2(6) . . ?
N8 C12 C11 117.2(6) . . ?
C12 N11 C13 115.9(6) . . ?
C22 C21 C20 119.7(8) . . ?
N2 C2 Fe1 175.3(6) . . ?
C22 C23 C24 119.2(7) . . ?
N10 C13 N11 124.5(6) . . ?
N10 C13 C14 118.0(6) . . ?
N11 C13 C14 117.5(6) . . ?
N4 C4 Fe1 178.6(8) . . ?
C13 N10 C19 114.8(6) . . ?
N5 C5 Fe1 179.0(8) . . ?
C21 C22 C23 118.5(8) . . ?
C11 C10 C9 118.1(8) . . ?
N3 C3 Fe1 174.0(8) . . ?
C12 N8 C19 115.0(5) . . ?
C12 N8 Eu1 122.3(4) . . ?
C19 N8 Eu1 122.1(4) . . ?
C7 N7 C11 117.5(6) . . ?
C7 N7 Eu1 121.3(5) . . ?
C11 N7 Eu1 121.2(4) . . ?
N6 C6 Fe1 178.8(8) . . ?
N9 C24 C23 123.6(8) . . ?
N7 C11 C10 123.3(7) . . ?
N7 C11 C12 116.5(6) . . ?
C10 C11 C12 120.1(7) . . ?
N7 C7 C8 122.7(8) . . ?
C7 C8 C9 118.5(8) . . ?
C18 N12 C14 115.3(7) . . ?
C2 N2 Eu1 172.0(6) . 3 ?
N12 C14 C15 123.4(7) . . ?
N12 C14 C13 116.5(6) . . ?
C15 C14 C13 120.0(7) . . ?
C14 C15 C16 118.8(7) . . ?
C10 C9 C8 119.9(8) . . ?
N12 C18 C17 124.8(9) . . ?
C18 C17 C16 118.5(7) . . ?
C15 C16 C17 119.1(6) . . ?

loop_
_geom_bond_atom_site_label_1
_geom_bond_atom_site_label_2
_geom_bond_distance
_geom_bond_site_symmetry_2
_geom_bond_publ_flag
Eu1 O2 2.427(6) . ?
Eu1 O3 2.430(6) . ?
Eu1 O1 2.458(5) . ?
Eu1 O4 2.473(6) . ?
Eu1 N2 2.486(6) 3_445 ?
Eu1 N1 2.509(5) . ?
Eu1 N8 2.577(5) . ?
Eu1 N9 2.608(6) . ?
Eu1 N7 2.621(6) . ?
Fe1 C2 1.918(7) . ?
Fe1 C1 1.926(6) . ?
Fe1 C5 1.931(7) . ?
Fe1 C3 1.929(7) . ?
Fe1 C4 1.931(7) . ?
Fe1 C6 1.940(8) . ?
N9 C24 1.337(8) . ?
N9 C20 1.356(9) . ?
C1 N1 1.142(8) . ?
C19 N10 1.336(8) . ?
C19 N8 1.330(8) . ?
C19 C20 1.474(9) . ?
C20 C21 1.385(10) . ?
C12 N11 1.314(8) . ?
C12 N8 1.343(8) . ?
C12 C11 1.475(9) . ?
N11 C13 1.337(9) . ?
C21 C22 1.371(11) . ?
C2 N2 1.148(9) . ?
C23 C22 1.367(13) . ?
C23 C24 1.389(11) . ?
C13 N10 1.335(9) . ?
C13 C14 1.486(9) . ?
C4 N4 1.140(10) . ?
C5 N5 1.151(10) . ?
C10 C11 1.374(10) . ?
C10 C9 1.373(12) . ?
C3 N3 1.152(10) . ?
N7 C7 1.338(9) . ?
N7 C11 1.342(9) . ?
C6 N6 1.146(10) . ?
C7 C8 1.380(12) . ?
C8 C9 1.374(14) . ?
N12 C18 1.332(10) . ?
N12 C14 1.374(10) . ?
N2 Eu1 2.486(6) 3 ?
C14 C15 1.371(10) . ?
C15 C16 1.381(9) . ?
C18 C17 1.378(13) . ?
C17 C16 1.371(12) . ?
O7 O7 1.413(9) 2_655 ?
